data_2203451
loop_
_publ_author_name
'\"Omer \,Celik'
'\'Ide, Semra'
'Kurt, Mustafa'
'Yurdakul, \,Senay'

_publ_section_title
;
 Dibromobis(phthalazine-\k<i>N</i>^2^)zinc(II)
;
_journal_issue 4
_journal_name_full 'Acta Crystallographica Section E'
_journal_page_first m424
_journal_page_last m425
_journal_paper_doi 10.1107/S1600536804004908
_journal_volume 60
_journal_year 2004
_chemical_formula_iupac '[Zn Br2 (C8 H6 N2)2]'
_chemical_formula_moiety 'C16 H12 Br2 N4 Zn'
_chemical_formula_sum 'C16 H12 Br2 N4 Zn'
_chemical_formula_weight 485.49
_space_group_IT_number 2
_symmetry_cell_setting triclinic
_symmetry_space_group_name_Hall '-P 1'
_symmetry_space_group_name_H-M 'P -1'
_atom_type_scat_source IntTabIV
_cell_angle_alpha 85.660(10)
_cell_angle_beta 75.231(11)
_cell_angle_gamma 88.387(10)
_cell_formula_units_Z 2
_cell_length_a 7.3664(10)
_cell_length_b 8.2971(10)
_cell_length_c 14.4141(18)
_cell_measurement_reflns_used 1730
_cell_measurement_temperature 293(2)
_cell_measurement_theta_max 26.29
_cell_measurement_theta_min 2.49
_cell_volume 849.40(19)
_computing_cell_refinement 'CAD-4 Express'
_computing_data_collection 'CAD-4 Express (Enraf Nonius, 1994)'
_computing_data_reduction 'XCAD4 (Harms & Wocadlo, 1995)'
_computing_molecular_graphics 'Ortep-3 for Windows (Farrugia, 1997)'
_computing_publication_material 'WinGX (Farrugia, 1999)'
_computing_structure_refinement 'SHELXL97 (Sheldrick, 1997)'
_computing_structure_solution 'SHELXS97 (Sheldrick, 1997)'
_diffrn_measured_fraction_theta_full 0.999
_diffrn_measured_fraction_theta_max 0.999
_diffrn_measurement_device '\k-geometry diffractometer'
_diffrn_measurement_device_type 'Enraf--Nonius CAD-4'
_diffrn_measurement_method 'non-profiled \w'
_diffrn_radiation_type MoK\a
_diffrn_radiation_wavelength 0.71073
_diffrn_reflns_av_R_equivalents 0.0828
_diffrn_reflns_limit_h_max 9
_diffrn_reflns_limit_h_min -9
_diffrn_reflns_limit_k_max 0
_diffrn_reflns_limit_k_min -10
_diffrn_reflns_limit_l_max 17
_diffrn_reflns_limit_l_min -17
_diffrn_reflns_number 3675
_diffrn_reflns_theta_full 26.29
_diffrn_reflns_theta_max 26.29
_diffrn_reflns_theta_min 2.46
_diffrn_standards_decay_% -1
_diffrn_standards_interval_time 120
_diffrn_standards_number 3
_exptl_absorpt_coefficient_mu 6.153
_exptl_absorpt_correction_T_max 0.2898
_exptl_absorpt_correction_T_min 0.1216
_exptl_absorpt_correction_type '\y scan'
_exptl_absorpt_process_details
;
empirical (Blessing, 1995)
;
_exptl_crystal_colour colourless
_exptl_crystal_density_diffrn 1.898
_exptl_crystal_density_method 'not measured'
_exptl_crystal_description prism
_exptl_crystal_F_000 472
_exptl_crystal_size_max 0.4
_exptl_crystal_size_mid 0.3
_exptl_crystal_size_min 0.2
_refine_diff_density_max 0.735
_refine_diff_density_min -1.096
_refine_ls_extinction_method none
_refine_ls_goodness_of_fit_ref 0.957
_refine_ls_hydrogen_treatment constr
_refine_ls_matrix_type full
_refine_ls_number_parameters 208
_refine_ls_number_reflns 3431
_refine_ls_number_restraints 0
_refine_ls_restrained_S_all 0.957
_refine_ls_R_factor_gt 0.0537
_refine_ls_shift/su_max 0
_refine_ls_structure_factor_coef Fsqd
_refine_ls_weighting_details 'calc w=1/[\s^2^(Fo^2^)+(0.0862P)^2^] where P=(Fo^2^+2Fc^2^)/3'
_refine_ls_weighting_scheme calc
_refine_ls_wR_factor_ref 0.1618
_reflns_number_gt 1730
_reflns_number_total 3431
_reflns_threshold_expression I>2\s(I)
_cod_data_source_file lh6161.cif
_cod_data_source_block I
_cod_depositor_comments
;
The following automatic conversions were performed:
'_symmetry_cell_setting' value 'Triclinic' changed to 'triclinic'
according to '/home/saulius/struct/CIF-dictionaries/cif_core.dic'
dictionary named 'cif_core.dic' version 2.4.1 from 2010-06-29.

Automatic conversion script
Id: cif_fix_enum 1527 2010-12-29 10:47:43Z saulius 

The following automatic conversions were performed:

'_symmetry_cell_setting' value 'Triclinic' changed to 'triclinic'
according to /home/saulius/struct/CIF-dictionaries/cif_core.dic
dictionary named 'cif_core.dic' version 2.4.1 from 2010-06-29.

Automatic conversion script
Id: cif_fix_values 1715 2011-07-08 13:25:40Z adriana 
;
_cod_database_code 2203451
_cod_database_fobs_code 2203451

loop_
_symmetry_equiv_pos_as_xyz
'x, y, z'
'-x, -y, -z'

loop_
_atom_site_label
_atom_site_fract_x
_atom_site_fract_y
_atom_site_fract_z
_atom_site_U_iso_or_equiv
_atom_site_adp_type
_atom_site_calc_flag
_atom_site_refinement_flags
_atom_site_occupancy
_atom_site_type_symbol
Br1 1.12345(13) 0.41856(12) 0.84975(7) 0.0557(3) Uani d . 1 Br
Br2 0.74805(12) 0.51735(11) 0.69622(7) 0.0525(3) Uani d . 1 Br
Zn 0.96188(12) 0.32970(11) 0.74155(7) 0.0364(3) Uani d . 1 Zn
N1 1.1570(8) 0.2594(7) 0.6239(5) 0.0358(16) Uani d . 1 N
N2 1.0822(8) 0.1709(8) 0.5659(5) 0.0420(18) Uani d . 1 N
N3 0.8045(8) 0.1288(7) 0.7968(5) 0.0389(17) Uani d . 1 N
N4 0.9074(8) -0.0094(8) 0.8057(5) 0.0459(19) Uani d . 1 N
C1 1.3356(10) 0.2966(9) 0.6003(6) 0.0333(19) Uani d . 1 C
C2 1.4613(10) 0.2542(9) 0.5136(6) 0.0357(19) Uani d . 1 C
C3 1.6538(11) 0.2972(11) 0.4849(7) 0.051(2) Uani d . 1 C
C4 1.7587(11) 0.2540(11) 0.4008(7) 0.053(3) Uani d . 1 C
C5 1.6850(13) 0.1659(11) 0.3387(7) 0.053(2) Uani d . 1 C
C6 1.5012(11) 0.1227(10) 0.3656(6) 0.044(2) Uani d . 1 C
C7 1.3867(10) 0.1667(9) 0.4539(6) 0.0316(18) Uani d . 1 C
C8 1.1939(11) 0.1288(9) 0.4865(6) 0.0374(19) Uani d . 1 C
C9 0.8150(11) -0.1408(10) 0.8438(7) 0.047(2) Uani d . 1 C
C10 0.6177(11) -0.1482(9) 0.8815(6) 0.041(2) Uani d . 1 C
C11 0.5245(12) -0.2929(11) 0.9249(7) 0.055(3) Uani d . 1 C
C12 0.3338(12) -0.2862(11) 0.9590(6) 0.050(2) Uani d . 1 C
C13 0.2304(12) -0.1449(12) 0.9513(7) 0.054(3) Uani d . 1 C
C14 0.3204(10) -0.0070(11) 0.9096(6) 0.044(2) Uani d . 1 C
C15 0.5165(10) -0.0082(9) 0.8741(6) 0.0336(19) Uani d . 1 C
C16 0.6216(10) 0.1317(9) 0.8300(6) 0.0355(19) Uani d . 1 C
H1 1.3816 0.3535 0.6424 0.040 Uiso calc R 1 H
H3 1.7059 0.3549 0.5244 0.061 Uiso calc R 1 H
H4 1.8846 0.2826 0.3822 0.063 Uiso calc R 1 H
H5 1.7614 0.1378 0.2801 0.063 Uiso calc R 1 H
H6 1.4515 0.0641 0.3255 0.053 Uiso calc R 1 H
H8 1.1431 0.0685 0.4475 0.045 Uiso calc R 1 H
H9 0.8837 -0.2361 0.8463 0.056 Uiso calc R 1 H
H11 0.5910 -0.3888 0.9299 0.066 Uiso calc R 1 H
H12 0.2706 -0.3794 0.9885 0.060 Uiso calc R 1 H
H13 0.1004 -0.1450 0.9745 0.065 Uiso calc R 1 H
H14 0.2524 0.0879 0.9045 0.053 Uiso calc R 1 H
H16 0.5576 0.2289 0.8247 0.043 Uiso calc R 1 H

loop_
_atom_site_aniso_label
_atom_site_aniso_U_11
_atom_site_aniso_U_22
_atom_site_aniso_U_33
_atom_site_aniso_U_12
_atom_site_aniso_U_13
_atom_site_aniso_U_23
Br1 0.0565(6) 0.0584(6) 0.0550(7) -0.0123(5) -0.0160(5) -0.0111(5)
Br2 0.0487(5) 0.0418(5) 0.0660(7) 0.0063(4) -0.0140(5) -0.0016(5)
Zn 0.0311(5) 0.0351(5) 0.0386(6) -0.0022(4) 0.0000(4) -0.0056(4)
N1 0.031(3) 0.035(4) 0.039(4) -0.003(3) -0.002(3) -0.011(3)
N2 0.029(3) 0.045(4) 0.048(5) -0.008(3) -0.002(3) -0.005(4)
N3 0.029(4) 0.031(4) 0.050(5) -0.002(3) 0.004(3) -0.007(3)
N4 0.036(4) 0.037(4) 0.059(5) 0.009(3) 0.000(4) -0.010(4)
C1 0.029(4) 0.031(4) 0.039(5) -0.007(3) -0.006(4) -0.007(4)
C2 0.030(4) 0.038(5) 0.039(5) 0.003(3) -0.010(4) 0.006(4)
C3 0.025(4) 0.054(6) 0.070(7) -0.012(4) -0.004(4) 0.002(5)
C4 0.026(4) 0.063(6) 0.060(7) 0.001(4) 0.006(5) 0.003(5)
C5 0.049(5) 0.064(6) 0.035(6) 0.013(5) 0.004(4) -0.003(5)
C6 0.045(5) 0.053(5) 0.032(5) 0.013(4) -0.006(4) -0.012(4)
C7 0.027(4) 0.027(4) 0.042(5) 0.003(3) -0.012(4) -0.001(4)
C8 0.044(5) 0.033(5) 0.035(5) -0.005(4) -0.007(4) -0.007(4)
C9 0.041(5) 0.026(4) 0.066(7) 0.007(4) 0.001(5) -0.005(4)
C10 0.041(5) 0.031(4) 0.048(6) -0.002(4) -0.004(4) -0.010(4)
C11 0.049(5) 0.037(5) 0.067(7) -0.012(4) 0.009(5) -0.006(5)
C12 0.059(6) 0.043(5) 0.043(6) -0.018(5) -0.002(5) -0.003(4)
C13 0.035(5) 0.066(7) 0.061(7) -0.020(5) -0.011(5) 0.001(5)
C14 0.030(4) 0.055(6) 0.046(6) 0.002(4) -0.010(4) 0.004(5)
C15 0.033(4) 0.037(5) 0.029(5) -0.007(3) -0.002(3) 0.001(4)
C16 0.031(4) 0.039(5) 0.035(5) 0.003(3) -0.006(4) 0.002(4)

loop_
_geom_angle_atom_site_label_1
_geom_angle_atom_site_label_2
_geom_angle_atom_site_label_3
_geom_angle
_geom_angle_publ_flag
N1 Zn N3 105.6(2) yes
N1 Zn Br1 107.73(18) yes
N3 Zn Br1 112.1(2) yes
N1 Zn Br2 110.78(19) yes
N3 Zn Br2 104.57(19) yes
Br1 Zn Br2 115.59(5) yes
C1 N1 N2 121.1(6) yes
C1 N1 Zn 125.8(5) yes
N2 N1 Zn 113.1(4) yes
C16 N3 N4 121.4(6) ?
C16 N3 Zn 123.8(5) yes
N4 N3 Zn 114.5(4) yes
C9 N4 N3 117.4(6) ?
C8 N2 N1 117.4(6) ?
C2 C7 C6 119.9(7) ?
C2 C7 C8 116.6(7) ?
C6 C7 C8 123.5(7) ?
C10 C15 C14 120.3(7) ?
C10 C15 C16 116.5(7) ?
C14 C15 C16 123.2(7) ?
C7 C2 C1 116.3(7) ?
C7 C2 C3 119.5(8) ?
C1 C2 C3 124.2(8) ?
N3 C16 C15 122.6(7) ?
N3 C16 H16 118.7 ?
C15 C16 H16 118.7 ?
N2 C8 C7 125.5(7) ?
N2 C8 H8 117.3 ?
C7 C8 H8 117.3 ?
C13 C14 C15 119.8(8) ?
C13 C14 H14 120.1 ?
C15 C14 H14 120.1 ?
C5 C6 C7 119.9(8) ?
C5 C6 H6 120.0 ?
C7 C6 H6 120.0 ?
N1 C1 C2 123.0(7) ?
N1 C1 H1 118.5 ?
C2 C1 H1 118.5 ?
C11 C12 C13 122.4(8) ?
C11 C12 H12 118.8 ?
C13 C12 H12 118.8 ?
C15 C10 C9 117.3(7) ?
C15 C10 C11 120.2(8) ?
C9 C10 C11 122.5(8) ?
C4 C3 C2 119.2(9) ?
C4 C3 H3 120.4 ?
C2 C3 H3 120.4 ?
C12 C11 C10 117.6(9) ?
C12 C11 H11 121.2 ?
C10 C11 H11 121.2 ?
C3 C4 C5 122.1(8) ?
C3 C4 H4 118.9 ?
C5 C4 H4 118.9 ?
C6 C5 C4 119.3(8) ?
C6 C5 H5 120.3 ?
C4 C5 H5 120.3 ?
C14 C13 C12 119.6(8) ?
C14 C13 H13 120.2 ?
C12 C13 H13 120.2 ?
N4 C9 C10 124.7(7) ?
N4 C9 H9 117.7 ?
C10 C9 H9 117.7 ?

loop_
_geom_bond_atom_site_label_1
_geom_bond_atom_site_label_2
_geom_bond_distance
_geom_bond_publ_flag
Br2 Zn 2.3590(13) yes
Zn N1 2.035(6) yes
Zn N3 2.048(6) yes
Zn Br1 2.3585(13) yes
N1 C1 1.312(9) yes
N1 N2 1.375(9) yes
N3 C16 1.310(9) yes
N3 N4 1.373(8) yes
N4 C9 1.310(10) yes
N2 C8 1.294(10) yes
C7 C2 1.388(11) ?
C7 C6 1.404(11) ?
C7 C8 1.414(10) ?
C15 C10 1.375(11) ?
C15 C14 1.404(10) ?
C15 C16 1.428(10) ?
C2 C1 1.414(10) ?
C2 C3 1.420(10) ?
C16 H16 0.9300 ?
C8 H8 0.9300 ?
C14 C13 1.358(11) ?
C14 H14 0.9300 ?
C6 C5 1.360(11) ?
C6 H6 0.9300 ?
C1 H1 0.9300 ?
C12 C11 1.366(12) ?
C12 C13 1.393(12) ?
C12 H12 0.9300 ?
C10 C9 1.417(11) ?
C10 C11 1.420(11) ?
C3 C4 1.329(12) ?
C3 H3 0.9300 ?
C11 H11 0.9300 ?
C4 C5 1.414(12) ?
C4 H4 0.9300 ?
C5 H5 0.9300 ?
C13 H13 0.9300 ?
C9 H9 0.9300 ?

loop_
_geom_torsion_atom_site_label_1
_geom_torsion_atom_site_label_2
_geom_torsion_atom_site_label_3
_geom_torsion_atom_site_label_4
_geom_torsion
_geom_torsion_publ_flag
N3 Zn N1 C1 -136.8(6) yes
Br1 Zn N1 C1 -16.8(7) yes
Br2 Zn N1 C1 110.5(6) yes
N3 Zn N1 N2 45.8(6) yes
Br1 Zn N1 N2 165.8(5) yes
Br2 Zn N1 N2 -66.9(5) yes
N1 Zn N3 C16 -138.9(6) ?
Br1 Zn N3 C16 104.1(6) ?
Br2 Zn N3 C16 -21.9(7) ?
N1 Zn N3 N4 47.5(6) ?
Br1 Zn N3 N4 -69.5(6) ?
Br2 Zn N3 N4 164.5(5) ?
C16 N3 N4 C9 3.8(12) ?
Zn N3 N4 C9 177.6(6) ?
C1 N1 N2 C8 -1.3(11) ?
Zn N1 N2 C8 176.2(6) ?
C6 C7 C2 C1 178.7(7) ?
C8 C7 C2 C1 -0.4(10) ?
C6 C7 C2 C3 -0.5(12) ?
C8 C7 C2 C3 -179.6(7) ?
N4 N3 C16 C15 -2.4(12) ?
Zn N3 C16 C15 -175.6(6) ?
C10 C15 C16 N3 0.9(12) ?
C14 C15 C16 N3 -179.6(8) ?
N1 N2 C8 C7 -0.3(12) ?
C2 C7 C8 N2 1.2(12) ?
C6 C7 C8 N2 -177.9(8) ?
C10 C15 C14 C13 -0.1(13) ?
C16 C15 C14 C13 -179.5(8) ?
C2 C7 C6 C5 0.0(12) ?
C8 C7 C6 C5 179.0(8) ?
N2 N1 C1 C2 2.1(11) ?
Zn N1 C1 C2 -175.1(6) ?
C7 C2 C1 N1 -1.2(11) ?
C3 C2 C1 N1 178.0(8) ?
C14 C15 C10 C9 179.7(8) ?
C16 C15 C10 C9 -0.8(12) ?
C14 C15 C10 C11 0.2(13) ?
C16 C15 C10 C11 179.6(8) ?
C7 C2 C3 C4 0.6(12) ?
C1 C2 C3 C4 -178.5(8) ?
C13 C12 C11 C10 1.0(14) ?
C15 C10 C11 C12 -0.6(13) ?
C9 C10 C11 C12 179.9(9) ?
C2 C3 C4 C5 -0.1(14) ?
C7 C6 C5 C4 0.5(13) ?
C3 C4 C5 C6 -0.4(14) ?
C15 C14 C13 C12 0.4(14) ?
C11 C12 C13 C14 -0.9(15) ?
N3 N4 C9 C10 -3.9(14) ?
C15 C10 C9 N4 2.4(14) ?
C11 C10 C9 N4 -178.0(9) ?
